data_4324773
loop_
_publ_author_name
'Albert Escuer'
'Gina Vlahopoulou'
'Franz A. Mautner'

_publ_section_title
;
 Assembly of [MnII2MnIII2] S=9 Clusters via Azido Bridges: a New
 Single-Chain Magnet
;
_journal_name_full 'Inorganic Chemistry'
_journal_page_first 2717
_journal_page_last 2719
_journal_paper_doi 10.1021/ic102391e
_journal_volume 50
_journal_year 2011
_chemical_formula_moiety 'C14 H14 Mn2 N13 O2, C4 H10 O'
_chemical_formula_sum 'C18 H24 Mn2 N13 O3'
_chemical_formula_weight 580.38
_chemical_name_common '[Mn2(Mepy-L)2(N3)3]n(Et2O)n'
_chemical_name_systematic
; 
 ? 
;
_space_group_IT_number 72
_symmetry_cell_setting orthorhombic
_symmetry_space_group_name_Hall '-I 2 2c'
_symmetry_space_group_name_H-M 'I b a m'
_atom_sites_solution_hydrogens geom
_atom_sites_solution_primary direct
_atom_sites_solution_secondary difmap
_audit_creation_method SHELXL-97
_cell_angle_alpha 90.00
_cell_angle_beta 90.00
_cell_angle_gamma 90.00
_cell_formula_units_Z 8
_cell_length_a 20.3908(16)
_cell_length_b 13.4702(11)
_cell_length_c 17.9107(15)
_cell_measurement_reflns_used 2000
_cell_measurement_temperature 100(2)
_cell_measurement_theta_max 25.00
_cell_measurement_theta_min 1.81
_cell_volume 4919.5(7)
_computing_cell_refinement 'Bruker SAINT'
_computing_data_collection 'Bruker SMART'
_computing_data_reduction SHELXTL
_computing_molecular_graphics SHELXTL
_computing_publication_material SHELXTL
_computing_structure_refinement 'SHELXL-97 (Sheldrick, 2008)'
_computing_structure_solution 'SHELXS-97 (Sheldrick, 2008)'
_diffrn_ambient_temperature 100(2)
_diffrn_measured_fraction_theta_full 1.000
_diffrn_measured_fraction_theta_max 1.000
_diffrn_measurement_device_type 'Bruker APEX2'
_diffrn_measurement_method \w-scan
_diffrn_radiation_monochromator graphite
_diffrn_radiation_source 'fine-focus sealed tube'
_diffrn_radiation_type MoK\a
_diffrn_radiation_wavelength 0.71073
_diffrn_reflns_av_R_equivalents 0.0398
_diffrn_reflns_av_sigmaI/netI 0.0222
_diffrn_reflns_limit_h_max 25
_diffrn_reflns_limit_h_min -25
_diffrn_reflns_limit_k_max 16
_diffrn_reflns_limit_k_min -14
_diffrn_reflns_limit_l_max 20
_diffrn_reflns_limit_l_min -22
_diffrn_reflns_number 32014
_diffrn_reflns_theta_full 26.00
_diffrn_reflns_theta_max 26.00
_diffrn_reflns_theta_min 1.81
_exptl_absorpt_coefficient_mu 1.076
_exptl_absorpt_correction_T_max 0.8710
_exptl_absorpt_correction_T_min 0.8493
_exptl_absorpt_correction_type multi-scan
_exptl_absorpt_process_details SADABS
_exptl_crystal_density_diffrn 1.567
_exptl_crystal_description irregular
_exptl_crystal_F_000 2376
_exptl_crystal_size_max 0.16
_exptl_crystal_size_mid 0.14
_exptl_crystal_size_min 0.13
_refine_diff_density_max 1.036
_refine_diff_density_min -0.999
_refine_diff_density_rms 0.099
_refine_ls_extinction_method none
_refine_ls_goodness_of_fit_ref 1.089
_refine_ls_matrix_type full
_refine_ls_number_parameters 179
_refine_ls_number_reflns 2510
_refine_ls_number_restraints 0
_refine_ls_restrained_S_all 1.089
_refine_ls_R_factor_all 0.0692
_refine_ls_R_factor_gt 0.0479
_refine_ls_shift/su_max 0.002
_refine_ls_shift/su_mean 0.000
_refine_ls_structure_factor_coef Fsqd
_refine_ls_weighting_details 'calc w=1/[\s^2^(Fo^2^)+(0.0461P)^2^+42.3529P] where P=(Fo^2^+2Fc^2^)/3'
_refine_ls_weighting_scheme calc
_refine_ls_wR_factor_gt 0.1189
_refine_ls_wR_factor_ref 0.1361
_reflns_number_gt 1885
_reflns_number_total 2510
_reflns_threshold_expression >2sigma(I)
_cod_data_source_file ic102391e_si_001.cif
_cod_data_source_block TZ321C
_cod_database_code 4324773

loop_
_symmetry_equiv_pos_as_xyz
'x, y, z'
'-x, -y, z'
'-x+1/2, y+1/2, -z'
'x+1/2, -y+1/2, -z'
'x+1/2, y+1/2, z+1/2'
'-x+1/2, -y+1/2, z+1/2'
'-x+1, y+1, -z+1/2'
'x+1, -y+1, -z+1/2'
'-x, -y, -z'
'x, y, -z'
'x-1/2, -y-1/2, z'
'-x-1/2, y-1/2, z'
'-x+1/2, -y+1/2, -z+1/2'
'x+1/2, y+1/2, -z+1/2'
'x, -y, z+1/2'
'-x, y, z+1/2'

loop_
_atom_site_label
_atom_site_type_symbol
_atom_site_fract_x
_atom_site_fract_y
_atom_site_fract_z
_atom_site_U_iso_or_equiv
_atom_site_adp_type
_atom_site_occupancy
_atom_site_symmetry_multiplicity
_atom_site_calc_flag
_atom_site_refinement_flags
Mn1 Mn 0.0000 0.0000 0.09483(4) 0.0175(2) Uani 1 2 d S
Mn2 Mn 0.0000 0.17759(6) 0.2500 0.0169(2) Uani 1 2 d S
N1 N 0.05479(14) 0.0807(2) 0.17380(18) 0.0206(7) Uani 1 1 d .
N2 N 0.11417(16) 0.0742(3) 0.1738(2) 0.0269(8) Uani 1 1 d .
N3 N 0.17017(17) 0.0691(3) 0.1736(3) 0.0487(12) Uani 1 1 d .
N4 N 0.0507(2) 0.0643(4) 0.0000 0.0241(10) Uani 1 2 d S
N5 N 0.0829(3) 0.1387(4) 0.0000 0.0355(13) Uani 1 2 d S
N6 N 0.1148(4) 0.2092(5) 0.0000 0.065(2) Uani 1 2 d S
N7 N 0.08142(15) 0.2900(2) 0.23075(19) 0.0241(7) Uani 1 1 d .
N8 N 0.07127(15) 0.1598(2) 0.34475(18) 0.0200(7) Uani 1 1 d .
O1 O 0.06532(13) 0.1014(2) 0.40618(15) 0.0236(6) Uani 1 1 d .
O2 O 0.1961(4) 0.5188(7) 1.0000 0.092(2) Uani 1 2 d S
C1 C 0.0879(2) 0.3508(3) 0.1712(3) 0.0318(10) Uani 1 1 d .
C2 C 0.1461(2) 0.4024(3) 0.1584(3) 0.0407(12) Uani 1 1 d .
H2 H 0.1501 0.4440 0.1158 0.049 Uiso 1 1 calc R
C3 C 0.1977(2) 0.3929(3) 0.2075(3) 0.0408(12) Uani 1 1 d .
H3 H 0.2374 0.4281 0.1992 0.049 Uiso 1 1 calc R
C4 C 0.1909(2) 0.3315(3) 0.2693(3) 0.0360(11) Uani 1 1 d .
H4 H 0.2255 0.3247 0.3045 0.043 Uiso 1 1 calc R
C5 C 0.13236(18) 0.2803(3) 0.2784(2) 0.0256(9) Uani 1 1 d .
C6 C 0.12409(19) 0.2123(3) 0.3412(2) 0.0260(9) Uani 1 1 d .
H6 H 0.1569 0.2069 0.3787 0.031 Uiso 1 1 calc R
C7 C 0.0305(2) 0.3599(4) 0.1202(3) 0.0416(12) Uani 1 1 d .
H7A H 0.0192 0.2943 0.1003 0.062 Uiso 1 1 calc R
H7B H 0.0415 0.4046 0.0789 0.062 Uiso 1 1 calc R
H7C H -0.0070 0.3867 0.1478 0.062 Uiso 1 1 calc R
C8 C 0.1154(6) 0.6268(12) 1.0000 0.111(5) Uani 1 2 d S
H8A H 0.0970 0.5810 0.9629 0.167 Uiso 0.50 1 calc PR
H8B H 0.1027 0.6950 0.9875 0.167 Uiso 0.50 1 calc PR
H8C H 0.0985 0.6098 1.0496 0.167 Uiso 0.50 1 calc PR
C9 C 0.1852(6) 0.6189(7) 1.0000 0.075(3) Uani 1 2 d S
H9A H 0.2042 0.6504 0.9550 0.090 Uiso 0.50 1 calc PR
H9B H 0.2042 0.6504 1.0450 0.090 Uiso 0.50 1 calc PR
C10 C 0.2653(5) 0.4944(16) 1.0000 0.142(8) Uani 1 2 d S
H10A H 0.2870 0.5219 1.0449 0.171 Uiso 0.50 1 calc PR
H10B H 0.2870 0.5219 0.9551 0.171 Uiso 0.50 1 calc PR
C11 C 0.2693(8) 0.3751(11) 1.0000 0.128(7) Uani 1 2 d S
H11A H 0.2399 0.3486 0.9616 0.192 Uiso 0.50 1 calc PR
H11B H 0.2560 0.3498 1.0490 0.192 Uiso 0.50 1 calc PR
H11C H 0.3144 0.3543 0.9894 0.192 Uiso 0.50 1 calc PR

loop_
_atom_site_aniso_label
_atom_site_aniso_U_11
_atom_site_aniso_U_22
_atom_site_aniso_U_33
_atom_site_aniso_U_23
_atom_site_aniso_U_13
_atom_site_aniso_U_12
Mn1 0.0178(4) 0.0211(4) 0.0135(4) 0.000 0.000 -0.0008(3)
Mn2 0.0137(4) 0.0207(4) 0.0163(4) 0.000 0.0008(3) 0.000
N1 0.0122(15) 0.0278(17) 0.0220(16) -0.0003(15) 0.0031(12) 0.0032(13)
N2 0.0257(19) 0.0271(18) 0.0278(18) -0.0013(16) 0.0016(15) 0.0016(14)
N3 0.0159(19) 0.056(3) 0.074(3) -0.014(3) 0.0003(19) 0.0048(18)
N4 0.026(2) 0.026(3) 0.020(2) 0.000 0.000 -0.010(2)
N5 0.041(3) 0.035(3) 0.030(3) 0.000 0.000 -0.012(3)
N6 0.088(5) 0.055(4) 0.054(4) 0.000 0.000 -0.041(4)
N7 0.0205(16) 0.0224(16) 0.0294(19) -0.0007(14) 0.0053(14) -0.0020(13)
N8 0.0164(15) 0.0224(16) 0.0214(17) -0.0028(13) -0.0005(13) 0.0011(13)
O1 0.0234(13) 0.0276(14) 0.0197(14) 0.0027(11) -0.0059(11) -0.0042(11)
O2 0.079(5) 0.119(7) 0.079(5) 0.000 0.000 0.014(5)
C1 0.031(2) 0.029(2) 0.035(2) 0.005(2) 0.0094(19) -0.0024(18)
C2 0.039(3) 0.034(3) 0.049(3) 0.007(2) 0.014(2) -0.011(2)
C3 0.029(2) 0.033(2) 0.060(3) -0.001(2) 0.019(2) -0.0120(19)
C4 0.022(2) 0.033(2) 0.053(3) -0.006(2) 0.003(2) -0.0070(18)
C5 0.0198(19) 0.023(2) 0.034(2) -0.0039(18) 0.0038(17) -0.0022(16)
C6 0.0177(18) 0.028(2) 0.032(2) -0.0026(18) -0.0052(17) -0.0020(16)
C7 0.039(3) 0.045(3) 0.040(3) 0.016(2) 0.000(2) -0.006(2)
C8 0.070(7) 0.199(16) 0.064(7) 0.000 0.000 -0.017(9)
C9 0.126(9) 0.057(6) 0.043(5) 0.000 0.000 0.031(6)
C10 0.054(6) 0.31(3) 0.059(7) 0.000 0.000 -0.039(11)
C11 0.200(16) 0.133(12) 0.050(6) 0.000 0.000 0.116(12)

loop_
_atom_type_symbol
_atom_type_description
_atom_type_scat_dispersion_real
_atom_type_scat_dispersion_imag
_atom_type_scat_source
C C 0.0033 0.0016 'International Tables Vol C Tables 4.2.6.8 and 6.1.1.4'
H H 0.0000 0.0000 'International Tables Vol C Tables 4.2.6.8 and 6.1.1.4'
N N 0.0061 0.0033 'International Tables Vol C Tables 4.2.6.8 and 6.1.1.4'
O O 0.0106 0.0060 'International Tables Vol C Tables 4.2.6.8 and 6.1.1.4'
Mn Mn 0.3368 0.7283 'International Tables Vol C Tables 4.2.6.8 and 6.1.1.4'

loop_
_geom_angle_atom_site_label_1
_geom_angle_atom_site_label_2
_geom_angle_atom_site_label_3
_geom_angle
_geom_angle_site_symmetry_1
_geom_angle_site_symmetry_3
O1 Mn1 O1 178.92(17) 8_445 7_445
O1 Mn1 N1 90.31(12) 8_445 .
O1 Mn1 N1 90.42(11) 7_445 .
O1 Mn1 N1 90.42(11) 8_445 2
O1 Mn1 N1 90.31(12) 7_445 2
N1 Mn1 N1 95.55(17) . 2
O1 Mn1 N4 86.90(15) 8_445 .
O1 Mn1 N4 92.25(15) 7_445 .
N1 Mn1 N4 93.84(13) . .
N1 Mn1 N4 170.25(13) 2 .
O1 Mn1 N4 92.25(15) 8_445 9
O1 Mn1 N4 86.90(15) 7_445 9
N1 Mn1 N4 170.25(13) . 9
N1 Mn1 N4 93.84(13) 2 9
N4 Mn1 N4 76.92(19) . 9
N1 Mn2 N1 106.98(17) . 7_445
N1 Mn2 N8 78.23(11) . 7_445
N1 Mn2 N8 94.41(11) 7_445 7_445
N1 Mn2 N8 94.41(11) . .
N1 Mn2 N8 78.23(11) 7_445 .
N8 Mn2 N8 167.74(17) 7_445 .
N1 Mn2 N7 149.59(12) . 7_445
N1 Mn2 N7 86.00(11) 7_445 7_445
N8 Mn2 N7 73.34(12) 7_445 7_445
N8 Mn2 N7 115.40(12) . 7_445
N1 Mn2 N7 86.00(11) . .
N1 Mn2 N7 149.59(12) 7_445 .
N8 Mn2 N7 115.40(12) 7_445 .
N8 Mn2 N7 73.34(12) . .
N7 Mn2 N7 96.47(16) 7_445 .
N2 N1 Mn1 119.5(3) . .
N2 N1 Mn2 123.4(3) . .
Mn1 N1 Mn2 117.06(13) . .
N3 N2 N1 179.3(5) . .
N5 N4 Mn1 126.55(14) . 9
N5 N4 Mn1 126.55(14) . .
Mn1 N4 Mn1 103.08(19) 9 .
N6 N5 N4 178.9(8) . .
C5 N7 C1 118.8(3) . .
C5 N7 Mn2 113.7(3) . .
C1 N7 Mn2 126.5(3) . .
C6 N8 O1 115.6(3) . .
C6 N8 Mn2 116.4(3) . .
O1 N8 Mn2 128.0(2) . .
N8 O1 Mn1 118.0(2) . 7_445
C9 O2 C10 112.5(12) . .
N7 C1 C2 121.1(4) . .
N7 C1 C7 117.2(4) . .
C2 C1 C7 121.8(4) . .
C3 C2 C1 119.9(4) . .
C3 C2 H2 120.0 . .
C1 C2 H2 120.0 . .
C2 C3 C4 119.2(4) . .
C2 C3 H3 120.4 . .
C4 C3 H3 120.4 . .
C3 C4 C5 118.3(4) . .
C3 C4 H4 120.8 . .
C5 C4 H4 120.8 . .
N7 C5 C4 122.6(4) . .
N7 C5 C6 117.3(3) . .
C4 C5 C6 120.1(4) . .
N8 C6 C5 118.6(4) . .
N8 C6 H6 120.7 . .
C5 C6 H6 120.7 . .
C1 C7 H7A 109.5 . .
C1 C7 H7B 109.5 . .
H7A C7 H7B 109.5 . .
C1 C7 H7C 109.5 . .
H7A C7 H7C 109.5 . .
H7B C7 H7C 109.5 . .
C9 C8 H8A 109.5 . .
C9 C8 H8B 109.5 . .
H8A C8 H8B 109.5 . .
C9 C8 H8C 109.5 . .
H8A C8 H8C 109.5 . .
H8B C8 H8C 109.5 . .
O2 C9 C8 103.6(11) . .
O2 C9 H9A 111.0 . .
C8 C9 H9A 111.0 . .
O2 C9 H9B 111.0 . .
C8 C9 H9B 111.0 . .
H9A C9 H9B 109.0 . .
O2 C10 C11 106.0(12) . .
O2 C10 H10A 110.5 . .
C11 C10 H10A 110.5 . .
O2 C10 H10B 110.5 . .
C11 C10 H10B 110.5 . .
H10A C10 H10B 108.7 . .
C10 C11 H11A 109.5 . .
C10 C11 H11B 109.5 . .
H11A C11 H11B 109.5 . .
C10 C11 H11C 109.5 . .
H11A C11 H11C 109.5 . .
H11B C11 H11C 109.5 . .

loop_
_geom_bond_atom_site_label_1
_geom_bond_atom_site_label_2
_geom_bond_distance
_geom_bond_site_symmetry_2
Mn1 O1 1.908(3) 8_445
Mn1 O1 1.908(3) 7_445
Mn1 N1 2.105(3) .
Mn1 N1 2.105(3) 2
Mn1 N4 2.169(3) .
Mn1 N4 2.169(3) 9
Mn2 N1 2.194(3) .
Mn2 N1 2.194(3) 7_445
Mn2 N8 2.247(3) 7_445
Mn2 N8 2.247(3) .
Mn2 N7 2.273(3) 7_445
Mn2 N7 2.273(3) .
N1 N2 1.214(4) .
N2 N3 1.144(5) .
N4 N5 1.198(7) .
N4 Mn1 2.169(3) 9
N5 N6 1.150(8) .
N7 C5 1.350(5) .
N7 C1 1.351(5) .
N8 C6 1.290(5) .
N8 O1 1.358(4) .
O1 Mn1 1.908(3) 7_445
O2 C9 1.366(12) .
O2 C10 1.449(14) .
C1 C2 1.393(6) .
C1 C7 1.492(6) .
C2 C3 1.378(7) .
C2 H2 0.9500 .
C3 C4 1.389(7) .
C3 H3 0.9500 .
C4 C5 1.389(5) .
C4 H4 0.9500 .
C5 C6 1.461(6) .
C6 H6 0.9500 .
C7 H7A 0.9800 .
C7 H7B 0.9800 .
C7 H7C 0.9800 .
C8 C9 1.428(15) .
C8 H8A 0.9800 .
C8 H8B 0.9800 .
C8 H8C 0.9800 .
C9 H9A 0.9900 .
C9 H9B 0.9900 .
C10 C11 1.61(2) .
C10 H10A 0.9900 .
C10 H10B 0.9900 .
C11 H11A 0.9800 .
C11 H11B 0.9800 .
C11 H11C 0.9800 .
